data_2009828
loop_
_publ_author_name
'Sun, Z.-F.'
'Duan, C.-Y.'
'You, X.-Z.'
'Huang, X.-Y.'

_publ_section_title
;
 A mixed-ligand cadmium(II) complex of xanthic acid and
 <i>N</i>,<i>N</i>'-bis(4-methoxyphenyl)thiourea
;
_journal_issue 7
_journal_name_full 'Acta Crystallographica Section C'
_journal_page_first 1012
_journal_page_last 1014
_journal_paper_doi 10.1107/S0108270193013411
_journal_volume 50
_journal_year 1994
_chemical_formula_moiety 'C42 H52 Cd2 N4 O8 S10'
_chemical_formula_sum 'C42 H52 Cd2 N4 O8 S10'
_chemical_formula_weight 1286.27
_space_group_IT_number 2
_space_group_name_Hall '-P 1'
_space_group_name_H-M_alt 'P -1'
_symmetry_cell_setting triclinic
_symmetry_space_group_name_Hall '-P 1'
_symmetry_space_group_name_H-M 'P -1'
_atom_type_scat_source IntTabIV
_cell_angle_alpha 92.23(3)
_cell_angle_beta 96.31(4)
_cell_angle_gamma 91.94(3)
_cell_formula_units_Z 1
_cell_length_a 9.430(4)
_cell_length_b 11.826(3)
_cell_length_c 12.044(7)
_cell_measurement_reflns_used 25
_cell_measurement_temperature 296
_cell_measurement_theta_max 15
_cell_measurement_theta_min 13
_cell_volume 1333.0(10)
_diffrn_measurement_device 'Enraf-Nonius CAD-4'
_diffrn_measurement_method \w-2\q
_diffrn_radiation_type MoK\a
_diffrn_radiation_wavelength 0.7107
_diffrn_reflns_av_R_equivalents 0.038
_diffrn_reflns_limit_h_max 11
_diffrn_reflns_limit_h_min -11
_diffrn_reflns_limit_k_max 14
_diffrn_reflns_limit_k_min -14
_diffrn_reflns_limit_l_max 14
_diffrn_reflns_limit_l_min 0
_diffrn_reflns_number 4920
_diffrn_reflns_theta_max 49.9
_diffrn_standards_decay_% -2.7
_diffrn_standards_interval_time 90
_diffrn_standards_number 3
_exptl_absorpt_coefficient_mu 1.22
_exptl_absorpt_correction_T_max 1.235
_exptl_absorpt_correction_T_min 0.729
_exptl_absorpt_correction_type empirical
_exptl_crystal_colour 'pale yellow'
_exptl_crystal_density_diffrn 1.60
_exptl_crystal_description cubic
_exptl_crystal_size_max 0.45
_exptl_crystal_size_mid 0.35
_exptl_crystal_size_min 0.30
_refine_diff_density_max 1.50
_refine_diff_density_min -1.06
_refine_ls_goodness_of_fit_obs 1.94
_refine_ls_number_parameters 299
_refine_ls_number_reflns 4069
_refine_ls_R_factor_obs 0.051
_refine_ls_shift/esd_max 0.02
_refine_ls_structure_factor_coef F
_refine_ls_weighting_scheme unit
_refine_ls_wR_factor_obs 0.063
_reflns_number_observed 4069
_reflns_number_total 4675
_reflns_observed_criterion I>3\s(I)
_cod_data_source_file al1069.cif
_cod_data_source_block al1069_structure_1_of_1
_cod_depositor_comments
;
The following automatic conversions were performed:

'_refine_ls_weighting_scheme' value '1' was changed to 'unit'.

Automatic conversion script
Id: cif_fix_values 3143 2015-03-26 13:38:13Z robertas 
;
_cod_original_cell_volume 1333(2)
_cod_database_code 2009828

loop_
_space_group_symop_id
_space_group_symop_operation_xyz
1 x,y,z
2 -x,-y,-z

loop_
_atom_site_label
_atom_site_fract_x
_atom_site_fract_y
_atom_site_fract_z
Cd .06490(4) .16879(3) -.00149(3)
S(1) .28620(10) .26560(10) -.08190(10)
S(2) -.19290(10) .03590(10) -.03200(10)
S(3) -.03990(10) .12860(10) -.21280(10)
S(4) .09940(10) .23080(10) .21000(10)
S(5) -.07890(10) .35740(10) .04110(10)
O(1) .6581(5) .4570(4) -.4332(3)
O(2) .8841(4) .0924(3) .4138(3)
O(3) -.2661(3) -.0092(3) -.2405(3)
O(4) -.0120(4) .4163(3) .2543(3)
N(1) .5648(4) .2786(4) -.0259(3)
N(2) .4360(4) .1975(5) .1009(4)
C(1) .4389(5) .2452(4) .0026(4)
C(2) -.1695(5) .0492(4) -.1701(4)
C(3) -.0007(5) .3426(4) .1710(4)
C(11) .5860(5) .3274(4) -.1305(4)
C(12) .5720(6) .2603(4) -.2277(5)
C(13) .5960(6) .3065(5) -.3277(5)
C(14) .6351(5) .4192(4) -.3301(4)
C(15) .6517(6) .4855(4) -.2326(5)
C(16) .6256(5) .4392(4) -.1331(4)
C(17) .6749(8) .5756(6) -.4418(6)
C(21) .5566(5) .1747(5) .1784(4)
C(22) .6044(5) .0661(5) .1855(4)
C(23) .7129(6) .0411(5) .2644(4)
C(24) .7770(5) .1257(4) .3368(4)
C(25) .7309(6) .2338(5) .3306(5)
C(26) .6211(6) .2583(5) .2502(5)
C(27) .9602(7) .1762(6) .4846(4)
C(31) -.2537(6) -.0060(4) -.3602(4)
C(32) -.3611(7) -.0911(5) -.4172(5)
C(41) -.0903(8) .5180(5) .2324(6)
C(42) -.0680(10) .5904(7) .3313(8)
H(1) .6464 .2698 .0263
H(2) .3447 .1765 .1214
H(3) .5458 .1821 -.2257
H(4) .5856 .2604 -.3947
H(5) .6811 .5631 -.2339
H(6) .6352 .4854 -.0661
H(7) .7544 .6035 -.3917
H(8) .6906 .5920 -.5162
H(9) .5911 .6109 -.4233
H(10) .5615 .0079 .1349
H(11) .7441 -.0343 .2695
H(12) .7740 .2918 .3812
H(13) .5902 .3338 .2448
H(14) 1.0301 .1418 .5337
H(15) 1.0057 .2286 .4409
H(16) .8961 .2148 .5269
H(17) -.2733 .0675 -.3858
H(18) -.1603 -.0249 -.3748
H(19) -.4540 -.0720 -.4013
H(20) -.3568 -.0914 -.4956
H(21) -.3406 -.1642 -.3909
H(22) -.0560 .5551 .1715
H(23) -.1891 .4991 .2151
H(24) .0311 .6089 .3481
H(25) -.1185 .6577 .3195
H(26) -.1016 .5524 .3920

loop_
_geom_angle_atom_site_label_1
_geom_angle_atom_site_label_2
_geom_angle_atom_site_label_3
_geom_angle
_geom_angle_publ_flag
S(1) Cd S(2) 150.85(5) yes
S(1) Cd S(3) 85.87(6) yes
S(1) Cd S(5) 98.68(5) yes
S(3) Cd S(2) 65.46(5) yes
S(3) Cd S(5) 98.56(6) yes
S(4) Cd S(1) 103.96(6) yes
S(4) Cd S(2) 105.26(6) yes
S(4) Cd S(3) 164.28(5) yes
S(4) Cd S(5) 68.09(5) yes
S(5) Cd S(2) 91.04(5) yes
S(1) Cd S(2) 94.66(5) yes
S(2) Cd S(2) 84.63(5) yes
S(3) Cd S(2) 97.71(5) yes
S(4) Cd S(2) 93.82(5) yes
S(5) Cd S(2) 159.63(4) yes
Cd S(2) Cd 95.37(5) yes
C(1) S(1) Cd 110.5(2) yes
C(2) S(2) Cd 98.80(10) yes
C(2) S(2) Cd 81.9(2) yes
C(2) S(3) Cd 89.0(2) yes
C(3) S(4) Cd 85.3(2) yes
C(3) S(5) Cd 82.5(2) yes
C(14) O(1) C(17) 116.7(5) yes
C(24) O(2) C(27) 118.1(4) yes
C(2) O(3) C(31) 118.4(4) yes
C(3) O(4) C(41) 119.0(4) yes
C(1) N(1) C(11) 124.3(4) yes
C(1) N(2) C(21) 126.6(4) yes
N(1) C(1) N(2) 117.6(4) yes
N(1) C(1) S(1) 121.0(4) yes
N(2) C(1) S(1) 121.3(4) yes
O(3) C(2) S(3) 122.7(3) yes
O(3) C(2) S(2) 114.0(3) yes
S(3) C(2) S(2) 123.3(3) yes
O(4) C(3) S(5) 123.2(3) yes
O(4) C(3) S(4) 113.0(3) yes
S(5) C(3) S(4) 123.8(3) yes
C(16) C(11) C(12) 119.9(5) yes
C(16) C(11) N(1) 119.9(5) yes
C(12) C(11) N(1) 120.1(4) yes
C(11) C(12) C(13) 120.1(5) yes
C(14) C(13) C(12) 119.8(5) yes
C(13) C(14) O(1) 115.5(5) yes
C(13) C(14) C(15) 120.0(5) yes
O(1) C(14) C(15) 124.5(5) yes
C(14) C(15) C(16) 119.9(5) yes
C(11) C(16) C(15) 120.3(5) yes
C(26) C(21) C(22) 119.2(4) yes
C(26) C(21) N(2) 120.8(5) yes
C(22) C(21) N(2) 119.9(5) yes
C(23) C(22) C(21) 120.7(5) yes
C(22) C(23) C(24) 119.8(5) yes
C(25) C(24) O(2) 124.3(5) yes
C(25) C(24) C(23) 120.1(4) yes
O(2) C(24) C(23) 115.6(4) yes
C(24) C(25) C(26) 119.7(5) yes
C(21) C(26) C(25) 120.5(5) yes
O(3) C(31) C(32) 106.8(4) yes
C(42) C(41) O(4) 107.6(6) yes
H(1) N(1) C(1) 117.87 no
H(1) N(1) C(11) 117.87 no
H(2) N(2) C(1) 116.72 no
H(2) N(2) C(21) 116.70 no
H(3) C(12) C(11) 119.96 no
H(3) C(12) C(13) 119.95 no
H(4) C(13) C(14) 120.09 no
H(4) C(13) C(12) 120.10 no
H(5) C(15) C(14) 120.04 no
H(5) C(15) C(16) 120.04 no
H(6) C(16) C(11) 119.87 no
H(6) C(16) C(15) 119.98 no
H(8) C(17) H(9) 109.49 no
H(8) C(17) H(7) 109.47 no
H(8) C17) O(1) 109.47 no
H(9) C(17) H(7) 109.47 no
H(9) C(17) O(1) 109.47 no
H(7) C(17) O(1) 109.46 no
H(10) C(22) C(23) 119.62 no
H(10) C(22) C(21) 119.63 no
H(11) C(23) C(22) 120.12 no
H(11) C(23) C(24) 120.13 no
H(12) C(25) C(24) 120.14 no
H(12) C(25) C(26) 120.13 no
H(13) C(26) C(21) 119.77 no
H(13) C(26) C(25) 119.78 no
H(25) C(42) C(41) 109.45 no
H(24) C(42) C(41) 109.44 no
H(14) C(27) H(15) 109.46 no
H(14) C(27) H(16) 109.47 no
H(14) C(27) O(2) 109.48 no
H(15) C(27) H(16) 109.46 no
H(15) C(27) O(2) 109.47 no
H(16) C(27) O(2) 109.48 no
H(18) C(31) H(17) 109.45 no
H(18) C(31) O(3) 110.14 no
H(18) C(31) C(32) 110.15 no
H(17) C(31) O(3) 110.13 no
H(17) C(31) C(32) 110.13 no
H(19) C(32) H(20) 109.49 no
H(19) C(32) H(21) 109.47 no
H(19) C(32) C(31) 109.47 no
H(20) C(32) H(21) 109.47 no
H(20) C(32) C(31) 109.47 no
H(21) C(32) C(31) 109.45 no
H(22) C(41) H(23) 109.46 no
H(22) C(41) C(42) 109.94 no
H(22) C(41) O(4) 109.94 no
H(23) C(41) C(42) 109.92 no
H(23) C(41) O(4) 109.94 no
H(26) C(42) H(25) 109.51 no
H(26) C(42) H(24) 109.49 no
H(26) C(42) C(41) 109.48 no
H(25) C(42) H(24) 109.45 no

loop_
_geom_bond_atom_site_label_1
_geom_bond_atom_site_label_2
_geom_bond_distance
_geom_bond_publ_flag
Cd S(4) 2.606(2) yes
Cd S(1) 2.641(2) yes
Cd S(3) 2.646(2) yes
Cd S(5) 2.710(2) yes
Cd S(2) 2.7650(10) yes
Cd S(2) 2.831(2) yes
S(1) C(1) 1.699(5) yes
S(2) C(2) 1.714(5) yes
S(3) C(2) 1.655(5) yes
S(4) C(3) 1.701(5) yes
S(5) C(3) 1.673(5) yes
O(1) C(14) 1.373(6) yes
O(1) C(17) 1.415(8) yes
O(2) C(24) 1.373(5) yes
O(2) C(27) 1.405(7) yes
O(3) C(2) 1.329(5) yes
O(3) C(31) 1.461(6) yes
O(4) C(3) 1.319(6) yes
O(4) C(41) 1.451(6) yes
N(1) C(1) 1.323(6) yes
N(1) C(11) 1.437(6) yes
N(2) C(1) 1.334(6) yes
N(2) C(21) 1.430(6) yes
C(11) C(16) 1.365(7) yes
C(11) C(12) 1.380(8) yes
C(12) C(13) 1.380(8) yes
C(13) C(14) 1.373(7) yes
C(14) C(15) 1.378(8) yes
C(15) C(16) 1.380(7) yes
C(21) C(26) 1.369(8) yes
C(21) C(22) 1.378(8) yes
C(22) C(23) 1.367(7) yes
C(23) C(24) 1.379(7) yes
C(24) C(25) 1.366(7) yes
C(25) C(26) 1.384(7) yes
C(31) C(32) 1.495(8) yes
C(41) C(42) 1.430(10) yes
N(1) H(1) 0.950 no
N(2) H(2) 0.950 no
C(12) H(3) 0.950 no
C(13) H(4) 0.950 no
C(15) H(5) 0.950 no
C(16) H(6) 0.950 no
C(17) H(8) 0.950 no
C(17) H(9) 0.950 no
C(17) H(7) 0.950 no
C(22) H(10) 0.950 no
C(23) H(11) 0.950 no
C(25) H(12) 0.950 no
C(26) H(13) 0.950 no
C(27) H(14) 0.950 no
C(27) H(15) 0.950 no
C(27) H(16) 0.950 no
C(31) H(18) 0.950 no
C(31) H(17) 0.950 no
C(32) H(19) 0.950 no
C(32) H(20) 0.950 no
C(32) H(21) 0.950 no
C(41) H(22) 0.950 no
C(41) H(23) 0.950 no
C(42) H(26) 0.950 no
C(42) H(25) 0.950 no
C(42) H(24) 0.950 no
